data_1543586
loop_
_publ_author_name
'Nasser Nasser'
'Richard J. Puddephatt'

_publ_section_title
;
 Supramolecular chemistry of the ligand
 N,N'-bis(2-diphenylphosphinoethyl)phthalamide and its complexes with
 gold(I) and silver(I)
;
_journal_name_full 'Inorganica Chimica Acta'
_journal_page_first 238
_journal_page_last 243
_journal_paper_doi 10.1016/j.ica.2013.09.024
_journal_volume 409B
_journal_year 2014
_chemical_formula_sum 'C22 H18 N O2.13 P'
_chemical_formula_weight 361.42
_space_group_crystal_system triclinic
_space_group_IT_number 2
_space_group_name_Hall '-P 1'
_space_group_name_H-M_alt 'P -1'
_symmetry_space_group_name_Hall '-P 1'
_symmetry_space_group_name_H-M 'P -1'
_atom_sites_solution_hydrogens difmap
_atom_sites_solution_primary direct
_atom_sites_solution_secondary difmap
_cell_angle_alpha 63.414(9)
_cell_angle_beta 76.315(10)
_cell_angle_gamma 71.406(11)
_cell_formula_units_Z 2
_cell_length_a 9.364(2)
_cell_length_b 10.099(2)
_cell_length_c 11.111(3)
_cell_measurement_reflns_used 9667
_cell_measurement_temperature 110
_cell_measurement_theta_max 37.91
_cell_measurement_theta_min 2.73
_cell_volume 885.1(4)
_computing_cell_refinement SAINT
_computing_data_collection Apex2
_computing_data_reduction SAINT
_computing_molecular_graphics NRCVAX
_computing_publication_material cif2tables.py
_computing_structure_refinement SHELXL-2013
_computing_structure_solution SIR92
_diffrn_ambient_temperature 110
_diffrn_measured_fraction_theta_full 0.998
_diffrn_measured_fraction_theta_max 0.971
_diffrn_measurement_device_type 'Bruker Kappa Axis Apex2'
_diffrn_measurement_method 'omega and phi scans'
_diffrn_radiation_type MoK\a
_diffrn_radiation_wavelength 0.71073
_diffrn_reflns_av_R_equivalents 0.0407
_diffrn_reflns_av_unetI/netI 0.0355
_diffrn_reflns_Laue_measured_fraction_full 0.998
_diffrn_reflns_Laue_measured_fraction_max 0.971
_diffrn_reflns_limit_h_max 18
_diffrn_reflns_limit_h_min -18
_diffrn_reflns_limit_k_max 20
_diffrn_reflns_limit_k_min -20
_diffrn_reflns_limit_l_max 21
_diffrn_reflns_limit_l_min -22
_diffrn_reflns_number 91279
_diffrn_reflns_point_group_measured_fraction_full 0.998
_diffrn_reflns_point_group_measured_fraction_max 0.971
_diffrn_reflns_theta_full 25.242
_diffrn_reflns_theta_max 45.433
_diffrn_reflns_theta_min 2.406
_diffrn_source 'sealed tube'
_exptl_absorpt_coefficient_mu 0.172
_exptl_absorpt_correction_T_max 0.7489
_exptl_absorpt_correction_T_min 0.6889
_exptl_absorpt_correction_type multi-scan
_exptl_absorpt_process_details SADABS
_exptl_crystal_colour yellow
_exptl_crystal_density_diffrn 1.356
_exptl_crystal_description prism
_exptl_crystal_F_000 378
_exptl_crystal_size_max 0.421
_exptl_crystal_size_mid 0.412
_exptl_crystal_size_min 0.169
_refine_diff_density_max 0.569
_refine_diff_density_min -0.496
_refine_diff_density_rms 0.069
_refine_ls_extinction_coef .
_refine_ls_extinction_method none
_refine_ls_goodness_of_fit_ref 1.038
_refine_ls_hydrogen_treatment refall
_refine_ls_matrix_type full
_refine_ls_number_parameters 320
_refine_ls_number_reflns 14506
_refine_ls_number_restraints 5
_refine_ls_restrained_S_all 1.062
_refine_ls_R_factor_all 0.0715
_refine_ls_R_factor_gt 0.0443
_refine_ls_shift/su_max 0.001
_refine_ls_shift/su_mean 0.000
_refine_ls_structure_factor_coef Fsqd
_refine_ls_weighting_details 'w=1/[\s^2^(Fo^2^)+(0.0687P)^2^+0.0829P] where P=(Fo^2^+2Fc^2^)/3'
_refine_ls_weighting_scheme calc
_refine_ls_wR_factor_gt 0.1218
_refine_ls_wR_factor_ref 0.1363
_reflns_Friedel_coverage 0.000
_reflns_Friedel_fraction_full .
_reflns_Friedel_fraction_max .
_reflns_number_gt 10110
_reflns_number_total 14506
_reflns_threshold_expression 'I > 2\s(I)'
_cod_data_source_file ICA-2014-409B-238-243-1.cif
_cod_data_source_block dpppi
_cod_depositor_comments
;
The following automatic conversions were performed:

'_journal_paper_doi' value 'doi:10.1016/j.ica.2013.09.024' was
changed to '10.1016/j.ica.2013.09.024'.

Automatic conversion script
Id: cif_fix_values 6433 2018-09-21 13:16:33Z andrius 
;
_cod_database_code 1543586
_shelx_space_group_comment
;
The symmetry employed for this shelxl refinement is uniquely defined
by the following loop, which should always be used as a source of
symmetry information in preference to the above space-group names.
They are only intended as comments.
;
_shelx_estimated_absorpt_t_min 0.931
_shelx_estimated_absorpt_t_max 0.971
_shelxl_version_number 2013-3

loop_
_space_group_symop_operation_xyz
'x, y, z'
'-x, -y, -z'

loop_
_atom_site_label
_atom_site_type_symbol
_atom_site_fract_x
_atom_site_fract_y
_atom_site_fract_z
_atom_site_U_iso_or_equiv
_atom_site_adp_type
_atom_site_occupancy
_atom_site_site_symmetry_order
_atom_site_calc_flag
_atom_site_refinement_flags_posn
_atom_site_refinement_flags_adp
_atom_site_refinement_flags_occupancy
_atom_site_disorder_assembly
_atom_site_disorder_group
O1 O 0.45053(7) 0.72497(7) 0.82762(5) 0.02716(10) Uani 1 1 d . . . . .
C1 C 0.51870(7) 0.74664(7) 0.71553(6) 0.01908(9) Uani 1 1 d . . . . .
N1 N 0.51231(6) 0.67509(6) 0.63536(5) 0.01864(8) Uani 1 1 d . . . . .
O2 O 0.61102(7) 0.68407(7) 0.42032(5) 0.02790(11) Uani 1 1 d . . . . .
C2 C 0.59833(7) 0.72579(7) 0.50973(6) 0.01947(10) Uani 1 1 d . . . . .
C3 C 0.66739(7) 0.83882(7) 0.51116(6) 0.01845(9) Uani 1 1 d . . . . .
C4 C 0.76195(8) 0.92367(8) 0.41205(7) 0.02224(11) Uani 1 1 d . . . . .
H4 H 0.7888(13) 0.9120(14) 0.3283(12) 0.028(3) Uiso 1 1 d . . . . .
C5 C 0.81001(8) 1.02218(8) 0.44189(7) 0.02388(11) Uani 1 1 d . . . . .
H5 H 0.8692(15) 1.0855(15) 0.3761(13) 0.037(3) Uiso 1 1 d . . . . .
C6 C 0.76381(8) 1.03405(8) 0.56636(8) 0.02426(11) Uani 1 1 d . . . . .
H6 H 0.7936(15) 1.1051(15) 0.5858(13) 0.038(3) Uiso 1 1 d . . . . .
C7 C 0.66819(8) 0.94754(8) 0.66591(7) 0.02224(11) Uani 1 1 d . . . . .
H7 H 0.6349(13) 0.9545(14) 0.7515(12) 0.028(3) Uiso 1 1 d . . . . .
C8 C 0.62106(7) 0.85047(7) 0.63531(6) 0.01803(9) Uani 1 1 d . . . . .
C9 C 0.42622(7) 0.56075(8) 0.67920(7) 0.02128(10) Uani 1 1 d . . . . .
H9A H 0.4173(12) 0.5472(13) 0.6022(11) 0.022(2) Uiso 1 1 d . . . . .
H9B H 0.3221(13) 0.6037(13) 0.7165(11) 0.027(3) Uiso 1 1 d . . . . .
C10 C 0.49673(6) 0.40772(7) 0.78852(6) 0.01874(9) Uani 1 1 d D . . . .
H10A H 0.4383(13) 0.3340(14) 0.8058(12) 0.030(3) Uiso 1 1 d . . . . .
H10B H 0.4851(12) 0.4153(13) 0.8786(11) 0.025(3) Uiso 1 1 d . . . . .
P1 P 0.69541(3) 0.32851(3) 0.73093(4) 0.01797(4) Uani 0.871(2) 1 d D . P A 1
P1' P 0.69245(12) 0.32871(12) 0.74378(9) 0.01797(4) Uani 0.129(2) 1 d D . P A 2
O3' O 0.7425(5) 0.3349(5) 0.6042(2) 0.0256(10) Uani 0.129(2) 1 d D . P A 2
C11 C 0.80052(7) 0.43082(7) 0.76802(6) 0.01872(9) Uani 1 1 d D . . . .
C12 C 0.77250(7) 0.45770(8) 0.88520(6) 0.02019(10) Uani 1 1 d . . . . .
H12 H 0.6974(14) 0.4201(15) 0.9543(13) 0.035(3) Uiso 1 1 d . . . . .
C13 C 0.85349(9) 0.54401(9) 0.89807(8) 0.02559(12) Uani 1 1 d . . . . .
H13 H 0.8277(15) 0.5659(15) 0.9789(13) 0.038(3) Uiso 1 1 d . . . . .
C14 C 0.96483(9) 0.60062(9) 0.79636(8) 0.02900(14) Uani 1 1 d . . . . .
H14 H 1.0207(17) 0.6550(18) 0.8068(16) 0.053(4) Uiso 1 1 d . . . . .
C15 C 0.99606(10) 0.57095(12) 0.68211(9) 0.03526(18) Uani 1 1 d . . . . .
H15 H 1.0729(16) 0.6093(18) 0.6141(15) 0.051(4) Uiso 1 1 d . . . . .
C16 C 0.91304(9) 0.48673(11) 0.66836(8) 0.03124(16) Uani 1 1 d . . . . .
H16 H 0.9302(15) 0.4677(16) 0.5952(14) 0.043(3) Uiso 1 1 d . . . . .
C17 C 0.74461(7) 0.13751(7) 0.86829(6) 0.01900(9) Uani 1 1 d D . . . .
C18 C 0.65305(8) 0.07939(8) 0.98805(7) 0.02283(11) Uani 1 1 d . . . . .
H18 H 0.5529(15) 0.1442(15) 1.0057(13) 0.035(3) Uiso 1 1 d . . . . .
C19 C 0.70289(10) -0.06953(9) 1.08259(8) 0.02941(14) Uani 1 1 d . . . . .
H19 H 0.6355(16) -0.1098(16) 1.1691(14) 0.046(4) Uiso 1 1 d . . . . .
C20 C 0.84416(11) -0.16026(9) 1.05848(10) 0.03373(17) Uani 1 1 d . . . . .
H20 H 0.8723(17) -0.2621(19) 1.1240(16) 0.054(4) Uiso 1 1 d . . . . .
C21 C 0.93663(10) -0.10231(10) 0.93961(10) 0.03399(17) Uani 1 1 d . . . . .
H21 H 1.0397(17) -0.1573(17) 0.9187(15) 0.050(4) Uiso 1 1 d . . . . .
C22 C 0.88662(8) 0.04498(9) 0.84482(8) 0.02683(13) Uani 1 1 d . . . . .
H22 H 0.9514(14) 0.0801(15) 0.7660(13) 0.034(3) Uiso 1 1 d . . . . .

loop_
_atom_site_aniso_label
_atom_site_aniso_U_11
_atom_site_aniso_U_22
_atom_site_aniso_U_33
_atom_site_aniso_U_23
_atom_site_aniso_U_13
_atom_site_aniso_U_12
O1 0.0320(3) 0.0274(2) 0.0220(2) -0.01175(18) 0.00637(18) -0.0113(2)
C1 0.0202(2) 0.0177(2) 0.0187(2) -0.00709(18) -0.00093(17) -0.00504(18)
N1 0.0201(2) 0.0187(2) 0.01842(19) -0.00665(16) -0.00140(15) -0.00828(16)
O2 0.0393(3) 0.0321(3) 0.0213(2) -0.01359(19) -0.00046(19) -0.0181(2)
C2 0.0226(2) 0.0202(2) 0.0178(2) -0.00700(18) -0.00263(18) -0.00867(19)
C3 0.0205(2) 0.0186(2) 0.0178(2) -0.00675(18) -0.00256(17) -0.00736(18)
C4 0.0246(3) 0.0236(3) 0.0197(2) -0.0072(2) -0.00064(19) -0.0110(2)
C5 0.0255(3) 0.0221(3) 0.0252(3) -0.0071(2) -0.0022(2) -0.0114(2)
C6 0.0274(3) 0.0207(3) 0.0286(3) -0.0101(2) -0.0049(2) -0.0095(2)
C7 0.0264(3) 0.0204(2) 0.0238(2) -0.0109(2) -0.0036(2) -0.0071(2)
C8 0.0200(2) 0.0167(2) 0.0181(2) -0.00692(18) -0.00259(17) -0.00520(17)
C9 0.0193(2) 0.0202(2) 0.0246(2) -0.0061(2) -0.00427(19) -0.00838(19)
C10 0.0182(2) 0.0186(2) 0.0202(2) -0.00717(18) -0.00018(17) -0.00784(18)
P1 0.01861(7) 0.02112(7) 0.01606(8) -0.00902(6) 0.00110(5) -0.00721(5)
P1' 0.01861(7) 0.02112(7) 0.01606(8) -0.00902(6) 0.00110(5) -0.00721(5)
O3' 0.0289(19) 0.031(2) 0.0212(16) -0.0140(15) -0.0004(13) -0.0095(15)
C11 0.0177(2) 0.0215(2) 0.0172(2) -0.00674(18) -0.00001(16) -0.00826(18)
C12 0.0207(2) 0.0220(2) 0.0180(2) -0.00714(19) -0.00240(17) -0.00664(19)
C13 0.0275(3) 0.0262(3) 0.0273(3) -0.0113(2) -0.0085(2) -0.0071(2)
C14 0.0296(3) 0.0261(3) 0.0331(3) -0.0049(3) -0.0119(3) -0.0135(3)
C15 0.0321(4) 0.0481(5) 0.0279(3) -0.0068(3) -0.0003(3) -0.0277(3)
C16 0.0295(3) 0.0492(5) 0.0216(3) -0.0138(3) 0.0057(2) -0.0250(3)
C17 0.0215(2) 0.0195(2) 0.0202(2) -0.01099(19) -0.00339(18) -0.00533(18)
C18 0.0273(3) 0.0201(2) 0.0220(2) -0.0078(2) -0.0023(2) -0.0086(2)
C19 0.0411(4) 0.0216(3) 0.0271(3) -0.0043(2) -0.0111(3) -0.0127(3)
C20 0.0458(4) 0.0197(3) 0.0399(4) -0.0095(3) -0.0237(4) -0.0036(3)
C21 0.0337(4) 0.0289(3) 0.0441(4) -0.0209(3) -0.0179(3) 0.0053(3)
C22 0.0240(3) 0.0303(3) 0.0297(3) -0.0181(3) -0.0063(2) 0.0001(2)

loop_
_atom_type_symbol
_atom_type_description
_atom_type_scat_dispersion_real
_atom_type_scat_dispersion_imag
_atom_type_scat_source
C C 0.0033 0.0016 'International Tables Vol C Tables 4.2.6.8 and 6.1.1.4'
H H 0.0000 0.0000 'International Tables Vol C Tables 4.2.6.8 and 6.1.1.4'
N N 0.0061 0.0033 'International Tables Vol C Tables 4.2.6.8 and 6.1.1.4'
O O 0.0106 0.0060 'International Tables Vol C Tables 4.2.6.8 and 6.1.1.4'
P P 0.1023 0.0942 'International Tables Vol C Tables 4.2.6.8 and 6.1.1.4'

loop_
_geom_angle_atom_site_label_1
_geom_angle_atom_site_label_2
_geom_angle_atom_site_label_3
_geom_angle
_geom_angle_site_symmetry_1
_geom_angle_site_symmetry_3
O1 C1 N1 124.51(6) . .
O1 C1 C8 129.24(6) . .
N1 C1 C8 106.25(5) . .
C1 N1 C2 111.90(5) . .
C1 N1 C9 123.48(5) . .
C2 N1 C9 124.62(5) . .
O2 C2 N1 125.62(6) . .
O2 C2 C3 128.68(6) . .
N1 C2 C3 105.69(5) . .
C4 C3 C8 121.87(6) . .
C4 C3 C2 129.62(6) . .
C8 C3 C2 108.52(5) . .
C3 C4 C5 117.08(6) . .
C3 C4 H4 118.2(7) . .
C5 C4 H4 124.8(7) . .
C6 C5 C4 121.19(6) . .
C6 C5 H5 119.0(8) . .
C4 C5 H5 119.7(8) . .
C5 C6 C7 121.23(6) . .
C5 C6 H6 121.3(8) . .
C7 C6 H6 117.4(8) . .
C8 C7 C6 117.13(6) . .
C8 C7 H7 120.4(7) . .
C6 C7 H7 122.5(7) . .
C7 C8 C3 121.50(6) . .
C7 C8 C1 130.87(6) . .
C3 C8 C1 107.62(5) . .
N1 C9 C10 113.14(5) . .
N1 C9 H9A 108.5(7) . .
C10 C9 H9A 110.5(7) . .
N1 C9 H9B 106.8(7) . .
C10 C9 H9B 109.1(7) . .
H9A C9 H9B 108.5(9) . .
C9 C10 P1' 114.15(6) . .
C9 C10 P1 111.51(4) . .
C9 C10 H10A 108.1(7) . .
P1' C10 H10A 108.3(7) . .
P1 C10 H10A 107.0(7) . .
C9 C10 H10B 111.5(6) . .
P1' C10 H10B 109.6(6) . .
P1 C10 H10B 113.6(6) . .
H10A C10 H10B 104.7(9) . .
C17 P1 C11 100.37(3) . .
C17 P1 C10 102.99(3) . .
C11 P1 C10 101.59(4) . .
O3' P1' C11 106.44(18) . .
O3' P1' C17 111.18(19) . .
C11 P1' C17 104.80(6) . .
O3' P1' C10 119.28(18) . .
C11 P1' C10 106.52(6) . .
C17 P1' C10 107.59(6) . .
C16 C11 C12 118.84(6) . .
C16 C11 P1' 119.92(6) . .
C12 C11 P1' 121.23(5) . .
C16 C11 P1 116.00(5) . .
C12 C11 P1 125.15(5) . .
C13 C12 C11 119.82(6) . .
C13 C12 H12 119.9(8) . .
C11 C12 H12 120.2(8) . .
C14 C13 C12 120.51(7) . .
C14 C13 H13 121.3(8) . .
C12 C13 H13 118.1(8) . .
C15 C14 C13 119.99(7) . .
C15 C14 H14 119.8(10) . .
C13 C14 H14 120.2(10) . .
C14 C15 C16 119.42(7) . .
C14 C15 H15 119.0(9) . .
C16 C15 H15 121.5(9) . .
C11 C16 C15 121.38(7) . .
C11 C16 H16 117.7(9) . .
C15 C16 H16 120.9(9) . .
C18 C17 C22 119.08(6) . .
C18 C17 P1' 122.88(6) . .
C22 C17 P1' 118.00(6) . .
C18 C17 P1 125.72(5) . .
C22 C17 P1 115.19(5) . .
C17 C18 C19 119.83(7) . .
C17 C18 H18 119.6(8) . .
C19 C18 H18 120.6(8) . .
C20 C19 C18 120.63(8) . .
C20 C19 H19 120.5(8) . .
C18 C19 H19 118.9(8) . .
C21 C20 C19 119.77(7) . .
C21 C20 H20 122.2(9) . .
C19 C20 H20 117.9(9) . .
C20 C21 C22 119.70(8) . .
C20 C21 H21 124.1(9) . .
C22 C21 H21 116.2(9) . .
C21 C22 C17 120.98(8) . .
C21 C22 H22 117.4(8) . .
C17 C22 H22 121.6(8) . .

loop_
_geom_bond_atom_site_label_1
_geom_bond_atom_site_label_2
_geom_bond_distance
_geom_bond_site_symmetry_2
O1 C1 1.2147(8) .
C1 N1 1.3958(9) .
C1 C8 1.4876(9) .
N1 C2 1.3967(8) .
N1 C9 1.4576(9) .
O2 C2 1.2105(8) .
C2 C3 1.4877(9) .
C3 C4 1.3816(9) .
C3 C8 1.3909(9) .
C4 C5 1.3977(10) .
C4 H4 0.955(12) .
C5 C6 1.3952(11) .
C5 H5 0.931(14) .
C6 C7 1.3978(10) .
C6 H6 0.967(13) .
C7 C8 1.3844(9) .
C7 H7 0.955(11) .
C9 C10 1.5325(9) .
C9 H9A 0.951(11) .
C9 H9B 1.005(12) .
C10 P1' 1.7983(10) .
C10 P1 1.8591(8) .
C10 H10A 0.986(12) .
C10 H10B 1.016(11) .
P1 C17 1.8421(8) .
P1 C11 1.8515(7) .
P1' O3' 1.4889(10) .
P1' C11 1.7898(10) .
P1' C17 1.7912(10) .
C11 C16 1.3867(9) .
C11 C12 1.3953(9) .
C12 C13 1.3928(10) .
C12 H12 0.939(13) .
C13 C14 1.3912(12) .
C13 H13 0.977(13) .
C14 C15 1.3768(13) .
C14 H14 0.925(16) .
C15 C16 1.3947(12) .
C15 H15 0.947(15) .
C16 H16 0.884(14) .
C17 C18 1.3901(10) .
C17 C22 1.4039(10) .
C18 C19 1.3977(11) .
C18 H18 0.992(13) .
C19 C20 1.3929(14) .
C19 H19 1.007(15) .
C20 C21 1.3881(15) .
C20 H20 0.951(16) .
C21 C22 1.3886(12) .
C21 H21 0.981(15) .
C22 H22 0.932(13) .

loop_
_geom_hbond_atom_site_label_D
_geom_hbond_atom_site_label_H
_geom_hbond_atom_site_label_A
_geom_hbond_distance_DH
_geom_hbond_distance_HA
_geom_hbond_distance_DA
_geom_hbond_angle_DHA
_geom_hbond_site_symmetry_A
C9 H9A O2 0.951(11) 2.557(11) 3.2614(10) 131.1(9) 2_666
C12 H12 O1 0.939(13) 2.543(13) 3.4614(11) 166.0(11) 2_667

loop_
_geom_torsion_atom_site_label_1
_geom_torsion_atom_site_label_2
_geom_torsion_atom_site_label_3
_geom_torsion_atom_site_label_4
_geom_torsion
_geom_torsion_site_symmetry_1
_geom_torsion_site_symmetry_2
_geom_torsion_site_symmetry_3
_geom_torsion_site_symmetry_4
O1 C1 N1 C2 178.05(6) . . . .
C8 C1 N1 C2 -1.35(7) . . . .
O1 C1 N1 C9 -2.23(10) . . . .
C8 C1 N1 C9 178.36(5) . . . .
C1 N1 C2 O2 -179.02(7) . . . .
C9 N1 C2 O2 1.27(11) . . . .
C1 N1 C2 C3 0.77(7) . . . .
C9 N1 C2 C3 -178.94(5) . . . .
O2 C2 C3 C4 0.11(12) . . . .
N1 C2 C3 C4 -179.68(7) . . . .
O2 C2 C3 C8 179.95(7) . . . .
N1 C2 C3 C8 0.17(7) . . . .
C8 C3 C4 C5 0.20(10) . . . .
C2 C3 C4 C5 -179.98(6) . . . .
C3 C4 C5 C6 -0.15(10) . . . .
C4 C5 C6 C7 0.20(11) . . . .
C5 C6 C7 C8 -0.28(10) . . . .
C6 C7 C8 C3 0.32(10) . . . .
C6 C7 C8 C1 -178.65(6) . . . .
C4 C3 C8 C7 -0.29(10) . . . .
C2 C3 C8 C7 179.85(6) . . . .
C4 C3 C8 C1 178.89(6) . . . .
C2 C3 C8 C1 -0.96(7) . . . .
O1 C1 C8 C7 1.13(12) . . . .
N1 C1 C8 C7 -179.51(6) . . . .
O1 C1 C8 C3 -177.95(7) . . . .
N1 C1 C8 C3 1.41(7) . . . .
C1 N1 C9 C10 -71.36(8) . . . .
C2 N1 C9 C10 108.32(7) . . . .
N1 C9 C10 P1' -53.76(8) . . . .
N1 C9 C10 P1 -56.93(7) . . . .
C9 C10 P1 C17 -173.00(4) . . . .
P1' C10 P1 C17 54.4(6) . . . .
C9 C10 P1 C11 83.36(5) . . . .
P1' C10 P1 C11 -49.3(6) . . . .
C9 C10 P1' O3' -42.1(2) . . . .
P1 C10 P1' O3' 6.5(5) . . . .
C9 C10 P1' C11 78.17(7) . . . .
P1 C10 P1' C11 126.8(6) . . . .
C9 C10 P1' C17 -169.90(5) . . . .
P1 C10 P1' C17 -121.3(6) . . . .
O3' P1' C11 C16 -4.4(2) . . . .
C17 P1' C11 C16 113.46(8) . . . .
C10 P1' C11 C16 -132.69(7) . . . .
O3' P1' C11 C12 174.64(19) . . . .
C17 P1' C11 C12 -67.48(8) . . . .
C10 P1' C11 C12 46.37(8) . . . .
O3' P1' C11 P1 1.7(5) . . . .
C17 P1' C11 P1 119.6(6) . . . .
C10 P1' C11 P1 -126.5(6) . . . .
C17 P1 C11 C16 117.88(7) . . . .
C10 P1 C11 C16 -136.41(6) . . . .
C17 P1 C11 C12 -63.61(6) . . . .
C10 P1 C11 C12 42.10(6) . . . .
C17 P1 C11 P1' -56.2(6) . . . .
C10 P1 C11 P1' 49.5(5) . . . .
C16 C11 C12 C13 2.23(10) . . . .
P1' C11 C12 C13 -176.84(6) . . . .
P1 C11 C12 C13 -176.24(5) . . . .
C11 C12 C13 C14 -1.56(10) . . . .
C12 C13 C14 C15 -0.25(12) . . . .
C13 C14 C15 C16 1.34(14) . . . .
C12 C11 C16 C15 -1.15(13) . . . .
P1' C11 C16 C15 177.93(8) . . . .
P1 C11 C16 C15 177.46(7) . . . .
C14 C15 C16 C11 -0.64(15) . . . .
O3' P1' C17 C18 -143.01(19) . . . .
C11 P1' C17 C18 102.39(7) . . . .
C10 P1' C17 C18 -10.70(9) . . . .
O3' P1' C17 C22 39.1(2) . . . .
C11 P1' C17 C22 -75.48(7) . . . .
C10 P1' C17 C22 171.43(6) . . . .
O3' P1' C17 P1 -8.2(5) . . . .
C11 P1' C17 P1 -122.8(6) . . . .
C10 P1' C17 P1 124.1(6) . . . .
C11 P1 C17 C18 100.23(6) . . . .
C10 P1 C17 C18 -4.36(6) . . . .
C11 P1 C17 C22 -81.16(6) . . . .
C10 P1 C17 C22 174.25(5) . . . .
C11 P1 C17 P1' 53.0(5) . . . .
C10 P1 C17 P1' -51.6(5) . . . .
C22 C17 C18 C19 -0.27(10) . . . .
P1' C17 C18 C19 -178.11(6) . . . .
P1 C17 C18 C19 178.30(5) . . . .
C17 C18 C19 C20 0.44(11) . . . .
C18 C19 C20 C21 0.14(12) . . . .
C19 C20 C21 C22 -0.90(12) . . . .
C20 C21 C22 C17 1.08(12) . . . .
C18 C17 C22 C21 -0.49(10) . . . .
P1' C17 C22 C21 177.46(7) . . . .
P1 C17 C22 C21 -179.21(6) . . . .
